data_7009627
loop_
_publ_author_name
'Braunstein, Pierre'
'Frison, C\'eline'
'Morise, Xavier'
'Adams, Richard D.'

_publ_section_title
;
 Coordination properties of novel hemilabile acetamide-derived P,O
 phosphine ligands. Crystal structures of Ph2PNHC(O)Me and
 [&#xE010;PdMe{PPh2NHC(O&#xE011;)Me}{PPh2NHC(O)Me}][O3SCF3]&#x200A;&#x2020;
;
_journal_issue 13
_journal_name_full 'Journal of the Chemical Society, Dalton Transactions'
_journal_page_first 2205
_journal_paper_doi 10.1039/b002386h
_journal_year 2000
_chemical_formula_moiety C14H14NOP
_chemical_formula_sum 'C14 H14 N O P'
_chemical_formula_weight 243.25
_chemical_name_systematic ' ?'
_space_group_IT_number 14
_symmetry_cell_setting monoclinic
_symmetry_space_group_name_Hall '-P 2yn'
_symmetry_space_group_name_H-M 'P 1 21/n 1'
_cell_angle_alpha 90
_cell_angle_beta 97.513(7)
_cell_angle_gamma 90
_cell_formula_units_Z 4
_cell_length_a 8.094(1)
_cell_length_b 9.5744(5)
_cell_length_c 17.020(1)
_cell_measurement_reflns_used 25
_cell_measurement_temperature 294
_cell_measurement_theta_max 21.8
_cell_measurement_theta_min 18.4
_cell_volume 1307.65(19)
_computing_cell_refinement CAD4_(Enraf-Nonius,_1994)
_computing_data_collection CAD4_(Enraf-Nonius,_1994)
_computing_data_reduction process_MolEN_(Fair,_1990)
_computing_publication_material BTABLE_PTABLE_CIF_IN_MolEN_(Fair,_1990)
_computing_structure_refinement LSFM_MolEN_(Fair,_1990)
_computing_structure_solution Direct_methods_(SIR,_Burla_et_al.,_1989)
_diffrn_ambient_temperature 294
_diffrn_measurement_device Enraf_Nonius_CAD4
_diffrn_measurement_method \q/2\q
_diffrn_radiation_monochromator graphite
_diffrn_radiation_source xray_tube
_diffrn_radiation_type Mo-K\a
_diffrn_radiation_wavelength 0.71073
_diffrn_reflns_av_R_equivalents 0.026
_diffrn_reflns_av_sigmaI/netI 0.333
_diffrn_reflns_limit_h_max 0
_diffrn_reflns_limit_h_min -10
_diffrn_reflns_limit_k_max 0
_diffrn_reflns_limit_k_min -11
_diffrn_reflns_limit_l_max 21
_diffrn_reflns_limit_l_min -21
_diffrn_reflns_number 3021
_diffrn_reflns_theta_max 26.28
_diffrn_reflns_theta_min 2.5
_diffrn_standards_decay_% 0
_diffrn_standards_interval_time 120
_diffrn_standards_number 3
_exptl_absorpt_coefficient_mu 0.187
_exptl_absorpt_correction_T_max 1.0000
_exptl_absorpt_correction_T_min 0.9087
_exptl_absorpt_correction_type psi_scans_(North,_Phillips,_Mathews,_1968)
_exptl_crystal_colour colorless
_exptl_crystal_density_diffrn 1.24
_exptl_crystal_density_method none
_exptl_crystal_description prism
_exptl_crystal_F_000 512
_exptl_crystal_size_max 0.40
_exptl_crystal_size_mid 0.40
_exptl_crystal_size_min 0.40
_refine_diff_density_max 0.286
_refine_diff_density_min -0.303
_refine_ls_abs_structure_details ' ?'
_refine_ls_extinction_method none
_refine_ls_goodness_of_fit_all 1.424
_refine_ls_goodness_of_fit_obs 1.232
_refine_ls_hydrogen_treatment included_not_refined
_refine_ls_matrix_type full
_refine_ls_number_constraints 0
_refine_ls_number_parameters 154
_refine_ls_number_reflns 1725
_refine_ls_number_restraints 0
_refine_ls_R_factor_all 0.088
_refine_ls_R_factor_obs 0.042
_refine_ls_shift/esd_max 0.032
_refine_ls_shift/esd_mean 0.005
_refine_ls_structure_factor_coef F
_refine_ls_weighting_details 'w = 4Fo^2^/(\s^2^(Fo^2^) + 0.0064 Fo^4^)'
_refine_ls_weighting_scheme calc
_refine_ls_wR_factor_all 0.076
_refine_ls_wR_factor_obs 0.063
_reflns_number_observed 1725
_reflns_number_total 2822
_reflns_observed_criterion >3.0\s(I)
_cod_data_source_file b002386h.txt
_cod_data_source_block ST966
_cod_depositor_comments
;
The following automatic conversions were performed:

'_atom_site_thermal_displace_type' tag value 'Uij' was replaced with
'Uani' value 17 times.

Automatic conversion script
Id: cif_fix_values 1646 2011-03-28 12:23:43Z adriana 

The following automatic conversions were performed:

'_refine_ls_weighting_scheme' value '4Fo^2^/(\s^2^(Fo^2^) + 0.0064
Fo^4^)' was changed to 'calc'. New tag '_refine_ls_weighting_details'
was created. The value of the new tag was set to 'w =
4Fo^2^/(\s^2^(Fo^2^) + 0.0064 Fo^4^)'.

Automatic conversion script
Id: cif_fix_values 3143 2015-03-26 13:38:13Z robertas 
;
_cod_original_cell_volume 1307.5(3)
_cod_original_formula_sum C14H14NOP
_cod_database_code 7009627

loop_
_symmetry_equiv_pos_as_xyz
x,y,z
1/2-x,1/2+y,1/2-z
-x,-y,-z
1/2+x,1/2-y,1/2+z

loop_
_atom_site_aniso_label
_atom_site_aniso_U_11
_atom_site_aniso_U_22
_atom_site_aniso_U_33
_atom_site_aniso_U_12
_atom_site_aniso_U_13
_atom_site_aniso_U_23
_atom_site_aniso_type_symbol
P 0.0547(3) 0.0295(3) 0.0473(3) -0.0036(3) 0.0080(3) 0.0018(3) P
C1 0.043(1) 0.036(1) 0.044(1) -0.005(1) 0.008(1) 0.003(1) C
C2 0.066(2) 0.056(2) 0.051(1) 0.005(1) -0.001(1) -0.004(1) C
C3 0.061(2) 0.069(2) 0.067(2) 0.010(1) -0.007(1) 0.009(2) C
C4 0.053(1) 0.056(2) 0.082(2) 0.011(1) 0.016(1) 0.007(1) C
C5 0.060(1) 0.054(2) 0.060(1) 0.001(1) 0.022(1) -0.003(1) C
C6 0.051(1) 0.046(1) 0.047(1) -0.002(1) 0.009(1) -0.001(1) C
C7 0.048(1) 0.039(1) 0.048(1) 0.007(1) 0.011(1) 0.005(1) C
C8 0.062(2) 0.059(2) 0.059(1) 0.002(1) 0.012(1) 0.016(1) C
C9 0.077(2) 0.098(2) 0.051(1) 0.016(2) 0.008(1) 0.026(2) C
C10 0.057(2) 0.101(2) 0.055(2) 0.010(2) 0.000(1) 0.001(2) C
C11 0.055(2) 0.080(2) 0.062(2) -0.008(2) 0.002(1) -0.005(2) C
C12 0.059(1) 0.052(1) 0.056(1) -0.005(1) 0.007(1) 0.005(1) C
N 0.064(1) 0.0262(9) 0.046(1) 0.0007(9) 0.0161(9) -0.0009(8) N
C13 0.048(1) 0.039(1) 0.051(1) 0.006(1) -0.001(1) -0.008(1) C
O 0.108(1) 0.0350(9) 0.109(1) 0.007(1) 0.041(1) -0.018(1) O
C14 0.069(2) 0.070(2) 0.058(1) 0.014(1) 0.019(1) -0.009(1) C

loop_
_atom_site_label
_atom_site_fract_x
_atom_site_fract_y
_atom_site_fract_z
_atom_site_U_iso_or_equiv
_atom_site_thermal_displace_type
_atom_site_calc_flag
_atom_site_calc_attached_atom
_atom_site_type_symbol
P 1.09175(8) 0.09329(6) 0.36134(4) 0.0424(3) Uani ? ? P
C1 0.9472(3) 0.2409(2) 0.3624(1) 0.041(1) Uani ? ? C
C2 0.8368(4) 0.2665(3) 0.2940(2) 0.058(1) Uani ? ? C
C3 0.7170(4) 0.3700(3) 0.2930(2) 0.066(2) Uani ? ? C
C4 0.7023(3) 0.4457(3) 0.3598(2) 0.062(2) Uani ? ? C
C5 0.8080(3) 0.4208(3) 0.4281(2) 0.058(1) Uani ? ? C
C6 0.9299(3) 0.3181(3) 0.4296(1) 0.048(1) Uani ? ? C
C7 1.2417(3) 0.1292(3) 0.4489(1) 0.045(1) Uani ? ? C
C8 1.2455(3) 0.0369(3) 0.5117(2) 0.060(2) Uani ? ? C
C9 1.3559(4) 0.0563(4) 0.5801(2) 0.072(2) Uani ? ? C
C10 1.4638(3) 0.1657(4) 0.5859(2) 0.068(2) Uani ? ? C
C11 1.4629(3) 0.2585(3) 0.5239(2) 0.065(2) Uani ? ? C
C12 1.3521(3) 0.2400(3) 0.4558(2) 0.056(1) Uani ? ? C
N 1.1987(2) 0.1505(2) 0.2860(1) 0.043(1) Uani ? ? N
C13 1.2634(3) 0.0618(3) 0.2368(1) 0.046(1) Uani ? ? C
O 1.2409(3) -0.0636(2) 0.2410(1) 0.074(1) Uani ? ? O
C14 1.3641(3) 0.1237(3) 0.1782(2) 0.066(2) Uani ? ? C
H1 0.8436 0.2125 0.2477 0.0762 Uiso calc C2 H
H2 0.6447 0.3886 0.2456 0.0873 Uiso calc C3 H
H3 0.6187 0.5156 0.3589 0.0819 Uiso calc C4 H
H4 0.7980 0.4737 0.4745 0.0739 Uiso calc C5 H
H5 1.0021 0.3007 0.4772 0.0619 Uiso calc C6 H
H6 1.1716 -0.0406 0.5078 0.0772 Uiso calc C8 H
H7 1.3562 -0.0070 0.6231 0.0975 Uiso calc C9 H
H8 1.5400 0.1783 0.6328 0.0931 Uiso calc C10 H
H9 1.5384 0.3350 0.5280 0.0861 Uiso calc C11 H
H10 1.3519 0.3041 0.4131 0.0726 Uiso calc C12 H
H11 1.4029 0.0515 0.1470 0.0843 Uiso calc C14 H
H12 1.2969 0.1868 0.1448 0.0843 Uiso calc C14 H
H13 1.4566 0.1724 0.2055 0.0843 Uiso calc C14 H
H14 1.2124 0.2481 0.2790 0.0581 Uiso calc N H

loop_
_atom_type_symbol
_atom_type_description
_atom_type_scat_dispersion_real
_atom_type_scat_dispersion_imag
_atom_type_scat_source
C ? 0.002 0.002 International_Tables_Vol_IV_Table_2.3.1
H ? 0.000 0.000 International_Tables_Vol_IV_Table_2.3.1
N ? 0.004 0.003 International_Tables_Vol_IV_Table_2.3.1
O ? 0.008 0.006 International_Tables_Vol_IV_Table_2.3.1
P ? 0.090 0.095 International_Tables_Vol_IV_Table_2.3.1

loop_
_geom_angle_atom_site_label_1
_geom_angle_atom_site_label_2
_geom_angle_atom_site_label_3
_geom_angle
_geom_angle_site_symmetry_1
_geom_angle_site_symmetry_2
_geom_angle_site_symmetry_3
_geom_angle_publ_flag
C1 P C7 101.71(9) . . . ?
C1 P N 98.33(8) . . . ?
C7 P N 101.66(9) . . . ?
P C1 C2 117.9(2) . . . ?
P C1 C6 123.6(2) . . . ?
C2 C1 C6 118.2(2) . . . ?
C1 C2 C3 120.5(2) . . . ?
C2 C3 C4 120.4(2) . . . ?
C3 C4 C5 120.0(2) . . . ?
C4 C5 C6 120.0(2) . . . ?
C1 C6 C5 120.7(2) . . . ?
P C7 C8 117.1(2) . . . ?
P C7 C12 124.5(2) . . . ?
C8 C7 C12 118.4(2) . . . ?
C7 C8 C9 120.7(2) . . . ?
C8 C9 C10 120.2(2) . . . ?
C9 C10 C11 120.1(2) . . . ?
C10 C11 C12 119.8(2) . . . ?
C7 C12 C11 120.7(2) . . . ?
P N C13 122.3(1) . . . ?
N C13 O 120.8(2) . . . ?
N C13 C14 117.1(2) . . . ?
O C13 C14 122.0(2) . . . ?

loop_
_geom_bond_atom_site_label_1
_geom_bond_atom_site_label_2
_geom_bond_distance
_geom_bond_site_symmetry_1
_geom_bond_site_symmetry_2
_geom_bond_publ_flag
P C1 1.836(2) . . ?
P C7 1.828(2) . . ?
P N 1.728(2) . . ?
C1 C2 1.393(3) . . ?
C1 C6 1.384(3) . . ?
C2 C3 1.385(3) . . ?
C3 C4 1.366(4) . . ?
C4 C5 1.371(3) . . ?
C5 C6 1.391(3) . . ?
C7 C8 1.384(3) . . ?
C7 C12 1.382(3) . . ?
C8 C9 1.383(3) . . ?
C9 C10 1.359(4) . . ?
C10 C11 1.378(4) . . ?
C11 C12 1.381(3) . . ?
N C13 1.346(3) . . ?
C13 O 1.218(3) . . ?
C13 C14 1.491(3) . . ?

loop_
_geom_contact_atom_site_label_1
_geom_contact_atom_site_label_2
_geom_contact_distance
_geom_contact_site_symmetry_1
_geom_contact_site_symmetry_2
_geom_contact_publ_flag
? ? ? ? ? ?
